data_1518823
loop_
_publ_author_name
'Braunschweig, Holger'
'Radacki, Krzysztof'
'Shang, Rong'

_publ_section_title
;
 Side-on coordination of boryl and borylene complexes to cationic coinage
 metal fragments
;
_journal_issue 5
_journal_name_full 'Chem. Sci.'
_journal_page_first 2989
_journal_paper_doi 10.1039/C5SC00211G
_journal_volume 6
_journal_year 2015
_chemical_formula_moiety 'C37 H34 Au B Mn O2 P, C6 H6'
_chemical_formula_sum 'C43 H40 Au B Mn O2 P'
_chemical_formula_weight 882.43
_chemical_name_systematic 05b
_space_group_crystal_system monoclinic
_space_group_IT_number 15
_space_group_name_Hall '-C 2yc'
_space_group_name_H-M_alt 'C 1 2/c 1'
_symmetry_space_group_name_Hall '-C 2yc'
_symmetry_space_group_name_H-M 'C 1 2/c 1'
_atom_sites_solution_hydrogens geom
_atom_sites_solution_secondary iterative
_audit_creation_method SHELXL-2014/6
_audit_update_record
;
2014-11-07 deposited with the CCDC.
2015-03-09 downloaded from the CCDC.
;
_cell_angle_alpha 90
_cell_angle_beta 91.024(9)
_cell_angle_gamma 90
_cell_formula_units_Z 8
_cell_length_a 41.848(8)
_cell_length_b 10.898(2)
_cell_length_c 15.941(3)
_cell_measurement_reflns_used 8006
_cell_measurement_temperature 100(2)
_cell_measurement_theta_max 27.43
_cell_measurement_theta_min 2.31
_cell_volume 7269(2)
_computing_cell_refinement 'Saint+ ver. 7.68A (Bruker AXS)'
_computing_data_collection 'APEX2 ver. 2014.9 (Bruker AXS)'
_computing_data_reduction 'Saint+ ver. 7.68A (Bruker AXS)'
_computing_molecular_graphics 'ShelXLe (Huebschle et all, 2011)'
_computing_publication_material 'SHELXL-2014/6 (Sheldrick, 2014)'
_computing_structure_refinement 'SHELXL-2014/6 (Sheldrick, 2014)'
_computing_structure_solution 'SHELXT (Sheldrick, 2012)'
_diffrn_ambient_temperature 100(2)
_diffrn_detector_area_resol_mean 8.333
_diffrn_measured_fraction_theta_full 1.000
_diffrn_measured_fraction_theta_max 1.000
_diffrn_measurement_device_type 'Bruker X8-APEX II'
_diffrn_measurement_method '\f and \w scans'
_diffrn_radiation_type MoK\a
_diffrn_radiation_wavelength 0.71073
_diffrn_reflns_av_R_equivalents 0.1011
_diffrn_reflns_av_unetI/netI 0.0825
_diffrn_reflns_Laue_measured_fraction_full 1.000
_diffrn_reflns_Laue_measured_fraction_max 1.000
_diffrn_reflns_limit_h_max 51
_diffrn_reflns_limit_h_min -51
_diffrn_reflns_limit_k_max 13
_diffrn_reflns_limit_k_min -13
_diffrn_reflns_limit_l_max 19
_diffrn_reflns_limit_l_min -19
_diffrn_reflns_number 38623
_diffrn_reflns_point_group_measured_fraction_full 1.000
_diffrn_reflns_point_group_measured_fraction_max 1.000
_diffrn_reflns_theta_full 26.000
_diffrn_reflns_theta_max 26.022
_diffrn_reflns_theta_min 0.973
_diffrn_source ImS
_exptl_absorpt_coefficient_mu 4.460
_exptl_absorpt_correction_T_max 0.7456
_exptl_absorpt_correction_T_min 0.5636
_exptl_absorpt_correction_type multi-scan
_exptl_absorpt_process_details 'Sadabs 2014/4 (Bruker 2008)'
_exptl_crystal_colour orange
_exptl_crystal_density_diffrn 1.613
_exptl_crystal_description plate
_exptl_crystal_F_000 3504
_exptl_crystal_size_max 0.197
_exptl_crystal_size_mid 0.116
_exptl_crystal_size_min 0.01
_refine_diff_density_max 1.386
_refine_diff_density_min -2.222
_refine_diff_density_rms 0.250
_refine_ls_extinction_method none
_refine_ls_goodness_of_fit_ref 1.047
_refine_ls_hydrogen_treatment constr
_refine_ls_matrix_type full
_refine_ls_number_parameters 445
_refine_ls_number_reflns 7172
_refine_ls_number_restraints 26
_refine_ls_restrained_S_all 1.046
_refine_ls_R_factor_all 0.0790
_refine_ls_R_factor_gt 0.0449
_refine_ls_shift/su_max 0.002
_refine_ls_shift/su_mean 0.000
_refine_ls_structure_factor_coef Fsqd
_refine_ls_weighting_details 'w=1/[\s^2^(Fo^2^)+(0.0480P)^2^] where P=(Fo^2^+2Fc^2^)/3'
_refine_ls_weighting_scheme calc
_refine_ls_wR_factor_gt 0.0885
_refine_ls_wR_factor_ref 0.1043
_reflns_Friedel_coverage 0.000
_reflns_number_gt 5083
_reflns_number_total 7172
_reflns_threshold_expression 'I > 2\s(I)'
_cod_data_source_file c5sc00211g2.cif
_cod_data_source_block 5b
_cod_depositor_comments 'Adding full bibliography for 1518822--1518832.cif.'
_cod_database_code 1518823
_shelx_space_group_comment
;
The symmetry employed for this shelxl refinement is uniquely defined
by the following loop, which should always be used as a source of
symmetry information in preference to the above space-group names.
They are only intended as comments.
;
_shelxl_version_number 2014/6

loop_
_space_group_symop_operation_xyz
'x, y, z'
'-x, y, -z+1/2'
'x+1/2, y+1/2, z'
'-x+1/2, y+1/2, -z+1/2'
'-x, -y, -z'
'x, -y, z-1/2'
'-x+1/2, -y+1/2, -z'
'x+1/2, -y+1/2, z-1/2'

loop_
_atom_site_label
_atom_site_type_symbol
_atom_site_fract_x
_atom_site_fract_y
_atom_site_fract_z
_atom_site_U_iso_or_equiv
_atom_site_adp_type
_atom_site_occupancy
_atom_site_site_symmetry_order
_atom_site_calc_flag
_atom_site_refinement_flags_posn
_atom_site_refinement_flags_adp
Mn1 Mn 0.44161(3) 0.50151(10) 0.91333(7) 0.0182(3) Uani 1 1 d . .
C1 C 0.46538(18) 0.6217(7) 0.9571(5) 0.0227(17) Uani 1 1 d . .
O1 O 0.48172(13) 0.6958(5) 0.9886(3) 0.0350(14) Uani 1 1 d . .
C2 C 0.43713(18) 0.4464(6) 1.0170(5) 0.0202(17) Uani 1 1 d . .
O2 O 0.43654(13) 0.4055(5) 1.0838(3) 0.0302(13) Uani 1 1 d . .
Au1 Au 0.41679(2) 0.70203(2) 0.86219(2) 0.01701(9) Uani 1 1 d . U
B1 B 0.3933(2) 0.5513(7) 0.9440(5) 0.0198(14) Uani 1 1 d . U
P1 P 0.40458(5) 0.88330(16) 0.79793(11) 0.0156(4) Uani 1 1 d . .
C1_1 C 0.4306(2) 0.4445(7) 0.7862(5) 0.028(2) Uani 1 1 d . .
H1_1 H 0.4135 0.4760 0.7529 0.033 Uiso 1 1 calc R U
C2_1 C 0.4293(2) 0.3426(7) 0.8407(5) 0.0258(18) Uani 1 1 d . .
H2_1 H 0.4111 0.2933 0.8502 0.031 Uiso 1 1 calc R U
C3_1 C 0.45973(19) 0.3265(6) 0.8785(5) 0.0260(19) Uani 1 1 d . .
H3_1 H 0.4654 0.2647 0.9181 0.031 Uiso 1 1 calc R U
C4_1 C 0.48005(19) 0.4173(7) 0.8477(5) 0.0278(19) Uani 1 1 d . .
H4_1 H 0.5020 0.4282 0.8624 0.033 Uiso 1 1 calc R U
C5_1 C 0.4618(2) 0.4905(7) 0.7902(5) 0.028(2) Uani 1 1 d . .
H5_1 H 0.4696 0.5589 0.7598 0.034 Uiso 1 1 calc R U
C1_2 C 0.37863(18) 0.6157(7) 1.0253(5) 0.0235(15) Uani 1 1 d . U
C2_2 C 0.35209(18) 0.7051(8) 0.9962(5) 0.0318(19) Uani 1 1 d . .
H2A_2 H 0.3358 0.6602 0.9635 0.048 Uiso 1 1 calc R U
H2B_2 H 0.3613 0.7695 0.9613 0.048 Uiso 1 1 calc R U
H2C_2 H 0.3422 0.7424 1.0453 0.048 Uiso 1 1 calc R U
C3_2 C 0.4024(2) 0.6901(7) 1.0795(5) 0.0314(19) Uani 1 1 d . .
H3A_2 H 0.3913 0.7249 1.1276 0.047 Uiso 1 1 calc R U
H3B_2 H 0.4114 0.7566 1.0459 0.047 Uiso 1 1 calc R U
H3C_2 H 0.4197 0.6362 1.0996 0.047 Uiso 1 1 calc R U
C4_2 C 0.36314(19) 0.5169(7) 1.0807(5) 0.0287(19) Uani 1 1 d . .
H4A_2 H 0.3798 0.4635 1.1045 0.043 Uiso 1 1 calc R U
H4B_2 H 0.3482 0.4679 1.0465 0.043 Uiso 1 1 calc R U
H4C_2 H 0.3516 0.5567 1.1262 0.043 Uiso 1 1 calc R U
C1_3 C 0.36835(18) 0.4890(7) 0.8879(5) 0.0201(14) Uani 1 1 d . U
C2_3 C 0.34718(19) 0.4459(7) 0.8431(5) 0.0249(16) Uani 1 1 d . U
C3_3 C 0.32041(19) 0.3985(7) 0.7958(4) 0.0247(17) Uani 1 1 d . .
C4_3 C 0.32281(19) 0.2922(8) 0.7499(5) 0.0295(18) Uani 1 1 d . .
H4_3 H 0.3427 0.2500 0.7480 0.035 Uiso 1 1 calc R U
C5_3 C 0.2963(2) 0.2457(9) 0.7061(5) 0.039(2) Uani 1 1 d . .
H5_3 H 0.2981 0.1729 0.6737 0.047 Uiso 1 1 calc R U
C6_3 C 0.2675(2) 0.3057(10) 0.7100(6) 0.049(3) Uani 1 1 d . .
H6_3 H 0.2492 0.2732 0.6818 0.059 Uiso 1 1 calc R U
C7_3 C 0.2652(2) 0.4132(11) 0.7550(6) 0.053(3) Uani 1 1 d . .
H7_3 H 0.2454 0.4554 0.7572 0.063 Uiso 1 1 calc R U
C8_3 C 0.2912(2) 0.4589(9) 0.7960(5) 0.039(2) Uani 1 1 d . .
H8_3 H 0.2893 0.5341 0.8257 0.047 Uiso 1 1 calc R U
C1_4 C 0.43656(17) 0.9439(6) 0.7348(4) 0.0163(16) Uani 1 1 d . .
C2_4 C 0.44159(18) 1.0686(7) 0.7224(5) 0.0216(17) Uani 1 1 d . .
H2_4 H 0.4280 1.1263 0.7486 0.026 Uiso 1 1 calc R U
C3_4 C 0.46528(18) 1.1087(7) 0.6739(5) 0.0277(18) Uani 1 1 d . .
H3_4 H 0.4679 1.1944 0.6656 0.033 Uiso 1 1 calc R U
C4_4 C 0.4861(2) 1.0273(7) 0.6354(5) 0.031(2) Uani 1 1 d . .
H4_4 H 0.5028 1.0573 0.6014 0.037 Uiso 1 1 calc R U
C5_4 C 0.48231(19) 0.9022(7) 0.6473(5) 0.0274(18) Uani 1 1 d . .
H5_4 H 0.4964 0.8454 0.6220 0.033 Uiso 1 1 calc R U
C6_4 C 0.45747(18) 0.8613(7) 0.6967(4) 0.0206(17) Uani 1 1 d . .
H6_4 H 0.4546 0.7757 0.7047 0.025 Uiso 1 1 calc R U
C1_5 C 0.39639(18) 1.0023(6) 0.8746(4) 0.0192(17) Uani 1 1 d . .
C2_5 C 0.36904(18) 1.0717(6) 0.8739(4) 0.0211(17) Uani 1 1 d . .
H2_5 H 0.3533 1.0590 0.8310 0.025 Uiso 1 1 calc R U
C3_5 C 0.3640(2) 1.1602(7) 0.9347(5) 0.0251(18) Uani 1 1 d . .
H3_5 H 0.3449 1.2077 0.9335 0.030 Uiso 1 1 calc R U
C4_5 C 0.3871(2) 1.1787(7) 0.9978(5) 0.0263(19) Uani 1 1 d . .
H4_5 H 0.3840 1.2395 1.0396 0.032 Uiso 1 1 calc R U
C5_5 C 0.41449(19) 1.1081(8) 0.9990(5) 0.0279(19) Uani 1 1 d . .
H5_5 H 0.4304 1.1204 1.0416 0.033 Uiso 1 1 calc R U
C6_5 C 0.41875(19) 1.0199(7) 0.9386(4) 0.0222(17) Uani 1 1 d . .
H6_5 H 0.4374 0.9702 0.9408 0.027 Uiso 1 1 calc R U
C1_6 C 0.36921(17) 0.8766(6) 0.7284(4) 0.0186(16) Uani 1 1 d . .
C2_6 C 0.34854(19) 0.7799(7) 0.7341(5) 0.0296(19) Uani 1 1 d . .
H2_6 H 0.3530 0.7158 0.7730 0.036 Uiso 1 1 calc R U
C3_6 C 0.32112(19) 0.7742(7) 0.6841(5) 0.033(2) Uani 1 1 d . .
H3_6 H 0.3069 0.7065 0.6886 0.039 Uiso 1 1 calc R U
C4_6 C 0.31461(19) 0.8669(8) 0.6281(5) 0.031(2) Uani 1 1 d . .
H4_6 H 0.2958 0.8640 0.5937 0.037 Uiso 1 1 calc R U
C5_6 C 0.33548(18) 0.9639(7) 0.6220(5) 0.0271(19) Uani 1 1 d . .
H5_6 H 0.3309 1.0278 0.5830 0.032 Uiso 1 1 calc R U
C6_6 C 0.36277(19) 0.9707(6) 0.6707(5) 0.0237(18) Uani 1 1 d . .
H6_6 H 0.3770 1.0380 0.6654 0.028 Uiso 1 1 calc R U
C1_7 C 0.2663(3) 0.5599(12) 0.5235(8) 0.071(4) Uani 1 1 d . .
H1_7 H 0.2861 0.5946 0.5070 0.085 Uiso 1 1 calc R U
C2_7 C 0.2568(3) 0.4466(10) 0.4951(6) 0.059(3) Uani 1 1 d . .
H2_7 H 0.2704 0.4021 0.4591 0.070 Uiso 1 1 calc R U
C3_7 C 0.2282(2) 0.3959(10) 0.5168(5) 0.043(2) Uani 1 1 d . .
H3_7 H 0.2220 0.3182 0.4950 0.052 Uiso 1 1 calc R U
C4_7 C 0.2090(2) 0.4566(8) 0.5694(6) 0.043(2) Uani 1 1 d . .
H4_7 H 0.1892 0.4217 0.5852 0.052 Uiso 1 1 calc R U
C5_7 C 0.2182(2) 0.5696(9) 0.6000(6) 0.049(3) Uani 1 1 d . .
H5_7 H 0.2047 0.6118 0.6378 0.059 Uiso 1 1 calc R U
C6_7 C 0.2464(2) 0.6217(11) 0.5768(7) 0.061(3) Uani 1 1 d . .
H6_7 H 0.2522 0.7005 0.5973 0.073 Uiso 1 1 calc R U

loop_
_atom_site_aniso_label
_atom_site_aniso_U_11
_atom_site_aniso_U_22
_atom_site_aniso_U_33
_atom_site_aniso_U_23
_atom_site_aniso_U_13
_atom_site_aniso_U_12
Mn1 0.0234(6) 0.0129(5) 0.0185(6) 0.0021(4) 0.0024(5) 0.0027(5)
C1 0.023(4) 0.017(4) 0.028(4) 0.009(3) -0.002(4) 0.002(3)
O1 0.035(3) 0.031(3) 0.038(3) 0.005(3) -0.013(3) -0.013(3)
C2 0.026(4) 0.014(4) 0.021(4) 0.003(3) 0.001(4) 0.008(3)
O2 0.043(4) 0.025(3) 0.023(3) 0.002(2) 0.004(3) 0.002(3)
Au1 0.02282(16) 0.01124(13) 0.01691(15) 0.00238(13) -0.00142(10) 0.00084(14)
B1 0.023(3) 0.016(3) 0.021(2) 0.0036(19) 0.0032(19) 0.003(2)
P1 0.0226(11) 0.0102(9) 0.0141(9) 0.0020(7) -0.0020(8) -0.0004(8)
C1_1 0.043(6) 0.029(5) 0.012(4) -0.014(3) 0.001(4) 0.013(4)
C2_1 0.031(5) 0.024(4) 0.022(4) -0.010(3) -0.002(4) 0.004(3)
C3_1 0.035(5) 0.017(4) 0.027(4) 0.001(3) 0.010(4) 0.008(3)
C4_1 0.026(5) 0.025(4) 0.033(5) 0.003(4) 0.007(4) 0.011(3)
C5_1 0.041(5) 0.024(4) 0.020(4) 0.002(3) 0.019(4) 0.017(4)
C1_2 0.032(5) 0.015(4) 0.024(3) 0.001(2) 0.006(3) 0.000(3)
C2_2 0.030(5) 0.035(5) 0.031(4) 0.001(4) 0.012(4) 0.005(4)
C3_2 0.052(5) 0.018(4) 0.024(4) 0.000(3) 0.003(4) -0.004(4)
C4_2 0.034(5) 0.025(4) 0.027(5) -0.007(3) 0.015(4) -0.001(4)
C1_3 0.022(3) 0.017(2) 0.021(2) 0.004(2) 0.005(2) -0.0003(19)
C2_3 0.026(3) 0.024(3) 0.025(3) 0.001(2) 0.002(2) 0.000(2)
C3_3 0.030(5) 0.026(4) 0.018(4) 0.004(3) -0.002(4) -0.003(4)
C4_3 0.027(4) 0.033(4) 0.029(4) 0.007(4) -0.004(4) -0.003(4)
C5_3 0.051(6) 0.042(5) 0.026(5) 0.005(4) -0.003(5) -0.007(5)
C6_3 0.040(6) 0.063(7) 0.043(6) 0.007(5) -0.009(5) -0.011(6)
C7_3 0.022(5) 0.079(8) 0.056(7) -0.007(6) 0.003(5) 0.010(5)
C8_3 0.033(5) 0.047(6) 0.038(5) -0.011(4) -0.004(4) 0.007(4)
C1_4 0.021(4) 0.015(4) 0.013(4) 0.005(3) -0.005(3) -0.001(3)
C2_4 0.022(4) 0.018(4) 0.025(4) 0.000(3) 0.006(4) 0.002(3)
C3_4 0.027(5) 0.018(4) 0.038(5) 0.008(4) 0.007(4) -0.001(3)
C4_4 0.029(5) 0.035(5) 0.030(5) 0.010(4) 0.000(4) -0.010(4)
C5_4 0.029(5) 0.029(4) 0.024(4) -0.005(4) 0.002(4) 0.006(4)
C6_4 0.026(4) 0.015(4) 0.021(4) 0.002(3) -0.007(4) -0.002(3)
C1_5 0.034(5) 0.005(3) 0.019(4) 0.001(3) -0.001(4) -0.002(3)
C2_5 0.028(5) 0.015(4) 0.019(4) -0.001(3) -0.001(3) 0.003(3)
C3_5 0.028(5) 0.018(4) 0.029(5) 0.003(3) 0.011(4) 0.007(3)
C4_5 0.043(5) 0.020(4) 0.017(4) -0.007(3) 0.004(4) -0.006(3)
C5_5 0.031(5) 0.035(5) 0.017(4) -0.003(4) -0.002(4) -0.008(4)
C6_5 0.027(5) 0.023(4) 0.016(4) 0.005(3) -0.002(4) -0.003(3)
C1_6 0.021(4) 0.016(4) 0.018(4) 0.002(3) -0.007(3) 0.000(3)
C2_6 0.031(5) 0.027(5) 0.031(5) 0.003(4) 0.001(4) -0.001(4)
C3_6 0.026(5) 0.029(5) 0.042(5) 0.003(4) -0.013(4) -0.011(4)
C4_6 0.022(5) 0.037(5) 0.033(5) -0.003(4) -0.011(4) -0.001(4)
C5_6 0.028(5) 0.029(5) 0.025(5) 0.005(3) -0.002(4) 0.006(4)
C6_6 0.032(5) 0.013(4) 0.025(4) 0.001(3) -0.004(4) -0.002(3)
C1_7 0.041(7) 0.082(10) 0.088(10) 0.002(8) 0.010(7) 0.000(6)
C2_7 0.064(8) 0.063(8) 0.049(7) 0.000(6) 0.012(6) 0.032(7)
C3_7 0.044(6) 0.054(6) 0.032(5) 0.000(5) -0.004(5) 0.008(5)
C4_7 0.045(6) 0.040(6) 0.045(6) -0.011(4) -0.014(5) 0.009(4)
C5_7 0.043(6) 0.055(7) 0.048(6) -0.014(5) -0.002(5) 0.003(5)
C6_7 0.042(7) 0.066(8) 0.074(8) 0.001(6) -0.022(6) -0.012(6)

loop_
_atom_type_symbol
_atom_type_description
_atom_type_scat_dispersion_real
_atom_type_scat_dispersion_imag
_atom_type_scat_source
C C 0.0033 0.0016 'International Tables Vol C Tables 4.2.6.8 and 6.1.1.4'
H H 0.0000 0.0000 'International Tables Vol C Tables 4.2.6.8 and 6.1.1.4'
B B 0.0013 0.0007 'International Tables Vol C Tables 4.2.6.8 and 6.1.1.4'
P P 0.1023 0.0942 'International Tables Vol C Tables 4.2.6.8 and 6.1.1.4'
Mn Mn 0.3368 0.7283 'International Tables Vol C Tables 4.2.6.8 and 6.1.1.4'
Au Au -2.0133 8.8022 'International Tables Vol C Tables 4.2.6.8 and 6.1.1.4'
O O 0.0106 0.0060 'International Tables Vol C Tables 4.2.6.8 and 6.1.1.4'

loop_
_exptl_crystal_face_index_h
_exptl_crystal_face_index_k
_exptl_crystal_face_index_l
_exptl_crystal_face_perp_dist
0.00 1.00 0.00 0.0810
0.00 -1.00 0.00 0.0930
0.00 -1.00 -1.00 0.0810
0.00 1.00 1.00 0.0960
-1.00 0.00 0.00 0.0050
1.00 0.00 0.00 0.0050
1.00 0.00 -2.00 0.0530
-1.00 -1.00 2.00 0.0560
1.00 1.00 -2.00 0.0460

loop_
_geom_angle_atom_site_label_1
_geom_angle_atom_site_label_2
_geom_angle_atom_site_label_3
_geom_angle
C2 Mn1 C1 87.2(3)
C2 Mn1 C3_1 89.0(3)
C1 Mn1 C3_1 124.2(3)
C2 Mn1 C2_1 101.7(3)
C1 Mn1 C2_1 159.2(3)
C3_1 Mn1 C2_1 38.5(3)
C2 Mn1 C4_1 113.8(3)
C1 Mn1 C4_1 95.0(3)
C3_1 Mn1 C4_1 38.3(3)
C2_1 Mn1 C4_1 64.1(3)
C2 Mn1 C5_1 151.7(3)
C1 Mn1 C5_1 99.9(3)
C3_1 Mn1 C5_1 64.2(3)
C2_1 Mn1 C5_1 63.7(3)
C4_1 Mn1 C5_1 38.8(3)
C2 Mn1 B1 76.0(3)
C1 Mn1 B1 104.2(3)
C3_1 Mn1 B1 128.6(3)
C2_1 Mn1 B1 96.3(3)
C4_1 Mn1 B1 159.0(3)
C5_1 Mn1 B1 127.2(3)
C2 Mn1 C1_1 138.8(3)
C1 Mn1 C1_1 133.4(3)
C3_1 Mn1 C1_1 64.5(3)
C2_1 Mn1 C1_1 38.3(3)
C4_1 Mn1 C1_1 64.4(3)
C5_1 Mn1 C1_1 37.8(3)
B1 Mn1 C1_1 95.8(3)
C2 Mn1 Au1 122.7(2)
C1 Mn1 Au1 73.5(2)
C3_1 Mn1 Au1 146.1(2)
C2_1 Mn1 Au1 115.4(2)
C4_1 Mn1 Au1 121.1(2)
C5_1 Mn1 Au1 85.5(2)
B1 Mn1 Au1 58.6(2)
C1_1 Mn1 Au1 82.4(2)
O1 C1 Mn1 176.4(7)
O1 C1 Au1 116.9(5)
Mn1 C1 Au1 66.6(2)
O2 C2 Mn1 174.4(7)
P1 Au1 B1 140.4(2)
P1 Au1 Mn1 166.99(6)
B1 Au1 Mn1 52.3(2)
P1 Au1 C1 134.73(17)
B1 Au1 C1 77.0(3)
Mn1 Au1 C1 39.88(16)
C1_3 B1 C1_2 113.6(7)
C1_3 B1 Mn1 113.0(5)
C1_2 B1 Mn1 131.8(6)
C1_3 B1 Au1 106.1(5)
C1_2 B1 Au1 108.4(5)
Mn1 B1 Au1 69.1(3)
C1_4 P1 C1_5 105.3(3)
C1_4 P1 C1_6 105.9(3)
C1_5 P1 C1_6 106.0(3)
C1_4 P1 Au1 113.8(2)
C1_5 P1 Au1 111.0(2)
C1_6 P1 Au1 114.2(2)
C5_1 C1_1 C2_1 107.5(7)
C5_1 C1_1 Mn1 70.8(4)
C2_1 C1_1 Mn1 70.1(4)
C5_1 C1_1 H1_1 126.3
C2_1 C1_1 H1_1 126.3
Mn1 C1_1 H1_1 124.4
C3_1 C2_1 C1_1 108.5(8)
C3_1 C2_1 Mn1 70.3(4)
C1_1 C2_1 Mn1 71.6(4)
C3_1 C2_1 H2_1 125.7
C1_1 C2_1 H2_1 125.7
Mn1 C2_1 H2_1 123.9
C4_1 C3_1 C2_1 108.1(7)
C4_1 C3_1 Mn1 71.3(4)
C2_1 C3_1 Mn1 71.1(4)
C4_1 C3_1 H3_1 126.0
C2_1 C3_1 H3_1 126.0
Mn1 C3_1 H3_1 123.2
C3_1 C4_1 C5_1 107.5(7)
C3_1 C4_1 Mn1 70.4(4)
C5_1 C4_1 Mn1 71.1(4)
C3_1 C4_1 H4_1 126.3
C5_1 C4_1 H4_1 126.3
Mn1 C4_1 H4_1 123.8
C1_1 C5_1 C4_1 108.5(7)
C1_1 C5_1 Mn1 71.3(4)
C4_1 C5_1 Mn1 70.1(4)
C1_1 C5_1 H5_1 125.8
C4_1 C5_1 H5_1 125.8
Mn1 C5_1 H5_1 124.4
C3_2 C1_2 C2_2 107.0(6)
C3_2 C1_2 C4_2 108.7(6)
C2_2 C1_2 C4_2 107.8(6)
C3_2 C1_2 B1 115.5(7)
C2_2 C1_2 B1 108.5(6)
C4_2 C1_2 B1 109.1(6)
C1_2 C2_2 H2A_2 109.5
C1_2 C2_2 H2B_2 109.5
H2A_2 C2_2 H2B_2 109.5
C1_2 C2_2 H2C_2 109.5
H2A_2 C2_2 H2C_2 109.5
H2B_2 C2_2 H2C_2 109.5
C1_2 C3_2 H3A_2 109.5
C1_2 C3_2 H3B_2 109.5
H3A_2 C3_2 H3B_2 109.5
C1_2 C3_2 H3C_2 109.5
H3A_2 C3_2 H3C_2 109.5
H3B_2 C3_2 H3C_2 109.5
C1_2 C4_2 H4A_2 109.5
C1_2 C4_2 H4B_2 109.5
H4A_2 C4_2 H4B_2 109.5
C1_2 C4_2 H4C_2 109.5
H4A_2 C4_2 H4C_2 109.5
H4B_2 C4_2 H4C_2 109.5
C2_3 C1_3 B1 175.8(8)
C1_3 C2_3 C3_3 175.1(8)
C4_3 C3_3 C8_3 118.2(7)
C4_3 C3_3 C2_3 121.3(7)
C8_3 C3_3 C2_3 120.5(7)
C3_3 C4_3 C5_3 120.5(8)
C3_3 C4_3 H4_3 119.8
C5_3 C4_3 H4_3 119.8
C6_3 C5_3 C4_3 119.6(9)
C6_3 C5_3 H5_3 120.2
C4_3 C5_3 H5_3 120.2
C5_3 C6_3 C7_3 119.8(9)
C5_3 C6_3 H6_3 120.1
C7_3 C6_3 H6_3 120.1
C8_3 C7_3 C6_3 120.3(9)
C8_3 C7_3 H7_3 119.9
C6_3 C7_3 H7_3 119.9
C7_3 C8_3 C3_3 121.6(9)
C7_3 C8_3 H8_3 119.2
C3_3 C8_3 H8_3 119.2
C2_4 C1_4 C6_4 117.9(7)
C2_4 C1_4 P1 123.4(6)
C6_4 C1_4 P1 118.7(5)
C3_4 C2_4 C1_4 121.1(7)
C3_4 C2_4 H2_4 119.4
C1_4 C2_4 H2_4 119.4
C2_4 C3_4 C4_4 121.4(7)
C2_4 C3_4 H3_4 119.3
C4_4 C3_4 H3_4 119.3
C5_4 C4_4 C3_4 119.5(7)
C5_4 C4_4 H4_4 120.3
C3_4 C4_4 H4_4 120.3
C4_4 C5_4 C6_4 118.8(7)
C4_4 C5_4 H5_4 120.6
C6_4 C5_4 H5_4 120.6
C5_4 C6_4 C1_4 121.3(7)
C5_4 C6_4 H6_4 119.3
C1_4 C6_4 H6_4 119.3
C2_5 C1_5 C6_5 118.8(7)
C2_5 C1_5 P1 123.7(6)
C6_5 C1_5 P1 117.5(6)
C1_5 C2_5 C3_5 121.0(7)
C1_5 C2_5 H2_5 119.5
C3_5 C2_5 H2_5 119.5
C2_5 C3_5 C4_5 119.4(7)
C2_5 C3_5 H3_5 120.3
C4_5 C3_5 H3_5 120.3
C5_5 C4_5 C3_5 119.6(7)
C5_5 C4_5 H4_5 120.2
C3_5 C4_5 H4_5 120.2
C6_5 C5_5 C4_5 119.9(7)
C6_5 C5_5 H5_5 120.1
C4_5 C5_5 H5_5 120.1
C5_5 C6_5 C1_5 121.2(7)
C5_5 C6_5 H6_5 119.4
C1_5 C6_5 H6_5 119.4
C2_6 C1_6 C6_6 119.6(7)
C2_6 C1_6 P1 119.6(6)
C6_6 C1_6 P1 120.8(6)
C1_6 C2_6 C3_6 120.9(7)
C1_6 C2_6 H2_6 119.5
C3_6 C2_6 H2_6 119.5
C4_6 C3_6 C2_6 119.6(8)
C4_6 C3_6 H3_6 120.2
C2_6 C3_6 H3_6 120.2
C3_6 C4_6 C5_6 119.5(7)
C3_6 C4_6 H4_6 120.2
C5_6 C4_6 H4_6 120.2
C6_6 C5_6 C4_6 121.6(7)
C6_6 C5_6 H5_6 119.2
C4_6 C5_6 H5_6 119.2
C5_6 C6_6 C1_6 118.8(7)
C5_6 C6_6 H6_6 120.6
C1_6 C6_6 H6_6 120.6
C2_7 C1_7 C6_7 117.9(11)
C2_7 C1_7 H1_7 121.1
C6_7 C1_7 H1_7 121.1
C3_7 C2_7 C1_7 122.1(11)
C3_7 C2_7 H2_7 119.0
C1_7 C2_7 H2_7 119.0
C4_7 C3_7 C2_7 119.7(10)
C4_7 C3_7 H3_7 120.2
C2_7 C3_7 H3_7 120.2
C3_7 C4_7 C5_7 119.6(10)
C3_7 C4_7 H4_7 120.2
C5_7 C4_7 H4_7 120.2
C6_7 C5_7 C4_7 120.8(10)
C6_7 C5_7 H5_7 119.6
C4_7 C5_7 H5_7 119.6
C5_7 C6_7 C1_7 120.0(11)
C5_7 C6_7 H6_7 120.0
C1_7 C6_7 H6_7 120.0

loop_
_geom_bond_atom_site_label_1
_geom_bond_atom_site_label_2
_geom_bond_distance
Mn1 C2 1.772(7)
Mn1 C1 1.779(8)
Mn1 C3_1 2.130(7)
Mn1 C2_1 2.140(7)
Mn1 C4_1 2.141(8)
Mn1 C5_1 2.154(7)
Mn1 B1 2.157(9)
Mn1 C1_1 2.161(7)
Mn1 Au1 2.5473(11)
C1 O1 1.166(9)
C1 Au1 2.661(7)
C2 O2 1.154(8)
Au1 P1 2.2791(18)
Au1 B1 2.326(8)
B1 C1_3 1.523(11)
B1 C1_2 1.606(11)
P1 C1_4 1.813(7)
P1 C1_5 1.819(7)
P1 C1_6 1.835(7)
C1_1 C5_1 1.399(11)
C1_1 C2_1 1.411(11)
C1_1 H1_1 0.9500
C2_1 C3_1 1.409(11)
C2_1 H2_1 0.9500
C3_1 C4_1 1.400(11)
C3_1 H3_1 0.9500
C4_1 C5_1 1.426(10)
C4_1 H4_1 0.9500
C5_1 H5_1 0.9500
C1_2 C3_2 1.538(10)
C1_2 C2_2 1.542(10)
C1_2 C4_2 1.543(10)
C2_2 H2A_2 0.9800
C2_2 H2B_2 0.9800
C2_2 H2C_2 0.9800
C3_2 H3A_2 0.9800
C3_2 H3B_2 0.9800
C3_2 H3C_2 0.9800
C4_2 H4A_2 0.9800
C4_2 H4B_2 0.9800
C4_2 H4C_2 0.9800
C1_3 C2_3 1.221(10)
C2_3 C3_3 1.435(10)
C3_3 C4_3 1.375(11)
C3_3 C8_3 1.390(11)
C4_3 C5_3 1.397(11)
C4_3 H4_3 0.9500
C5_3 C6_3 1.373(13)
C5_3 H5_3 0.9500
C6_3 C7_3 1.378(14)
C6_3 H6_3 0.9500
C7_3 C8_3 1.352(12)
C7_3 H7_3 0.9500
C8_3 H8_3 0.9500
C1_4 C2_4 1.390(9)
C1_4 C6_4 1.402(10)
C2_4 C3_4 1.341(10)
C2_4 H2_4 0.9500
C3_4 C4_4 1.394(11)
C3_4 H3_4 0.9500
C4_4 C5_4 1.386(11)
C4_4 H4_4 0.9500
C5_4 C6_4 1.388(10)
C5_4 H5_4 0.9500
C6_4 H6_4 0.9500
C1_5 C2_5 1.372(10)
C1_5 C6_5 1.385(10)
C2_5 C3_5 1.386(10)
C2_5 H2_5 0.9500
C3_5 C4_5 1.399(11)
C3_5 H3_5 0.9500
C4_5 C5_5 1.380(11)
C4_5 H4_5 0.9500
C5_5 C6_5 1.374(10)
C5_5 H5_5 0.9500
C6_5 H6_5 0.9500
C1_6 C2_6 1.368(10)
C1_6 C6_6 1.400(9)
C2_6 C3_6 1.387(11)
C2_6 H2_6 0.9500
C3_6 C4_6 1.373(11)
C3_6 H3_6 0.9500
C4_6 C5_6 1.376(11)
C4_6 H4_6 0.9500
C5_6 C6_6 1.372(10)
C5_6 H5_6 0.9500
C6_6 H6_6 0.9500
C1_7 C2_7 1.372(15)
C1_7 C6_7 1.376(15)
C1_7 H1_7 0.9500
C2_7 C3_7 1.365(14)
C2_7 H2_7 0.9500
C3_7 C4_7 1.347(13)
C3_7 H3_7 0.9500
C4_7 C5_7 1.377(12)
C4_7 H4_7 0.9500
C5_7 C6_7 1.368(14)
C5_7 H5_7 0.9500
C6_7 H6_7 0.9500

loop_
_geom_torsion_atom_site_label_1
_geom_torsion_atom_site_label_2
_geom_torsion_atom_site_label_3
_geom_torsion_atom_site_label_4
_geom_torsion
C2 Mn1 C1 Au1 -125.3(2)
C3_1 Mn1 C1 Au1 147.7(3)
C2_1 Mn1 C1 Au1 118.6(8)
C4_1 Mn1 C1 Au1 121.0(2)
C5_1 Mn1 C1 Au1 82.2(2)
B1 Mn1 C1 Au1 -50.5(3)
C1_1 Mn1 C1 Au1 62.0(4)
C5_1 C1_1 C2_1 C3_1 0.3(8)
Mn1 C1_1 C2_1 C3_1 -61.0(5)
C5_1 C1_1 C2_1 Mn1 61.3(5)
C1_1 C2_1 C3_1 C4_1 -0.3(8)
Mn1 C2_1 C3_1 C4_1 -62.1(5)
C1_1 C2_1 C3_1 Mn1 61.8(5)
C2_1 C3_1 C4_1 C5_1 0.1(8)
Mn1 C3_1 C4_1 C5_1 -61.8(5)
C2_1 C3_1 C4_1 Mn1 62.0(5)
C2_1 C1_1 C5_1 C4_1 -0.2(8)
Mn1 C1_1 C5_1 C4_1 60.6(5)
C2_1 C1_1 C5_1 Mn1 -60.8(5)
C3_1 C4_1 C5_1 C1_1 0.0(8)
Mn1 C4_1 C5_1 C1_1 -61.4(5)
C3_1 C4_1 C5_1 Mn1 61.4(5)
C1_3 B1 C1_2 C3_2 -174.5(6)
Mn1 B1 C1_2 C3_2 21.3(10)
Au1 B1 C1_2 C3_2 -56.8(7)
C1_3 B1 C1_2 C2_2 -54.5(8)
Mn1 B1 C1_2 C2_2 141.3(6)
Au1 B1 C1_2 C2_2 63.2(7)
C1_3 B1 C1_2 C4_2 62.7(8)
Mn1 B1 C1_2 C4_2 -101.5(8)
Au1 B1 C1_2 C4_2 -179.6(5)
C8_3 C3_3 C4_3 C5_3 -1.1(12)
C2_3 C3_3 C4_3 C5_3 178.3(7)
C3_3 C4_3 C5_3 C6_3 -1.0(13)
C4_3 C5_3 C6_3 C7_3 2.0(14)
C5_3 C6_3 C7_3 C8_3 -0.8(16)
C6_3 C7_3 C8_3 C3_3 -1.4(16)
C4_3 C3_3 C8_3 C7_3 2.3(13)
C2_3 C3_3 C8_3 C7_3 -177.1(9)
C1_5 P1 C1_4 C2_4 -27.4(7)
C1_6 P1 C1_4 C2_4 84.5(6)
Au1 P1 C1_4 C2_4 -149.2(5)
C1_5 P1 C1_4 C6_4 152.3(5)
C1_6 P1 C1_4 C6_4 -95.7(6)
Au1 P1 C1_4 C6_4 30.5(6)
C6_4 C1_4 C2_4 C3_4 1.4(11)
P1 C1_4 C2_4 C3_4 -178.8(6)
C1_4 C2_4 C3_4 C4_4 -1.2(12)
C2_4 C3_4 C4_4 C5_4 0.2(12)
C3_4 C4_4 C5_4 C6_4 0.6(11)
C4_4 C5_4 C6_4 C1_4 -0.4(11)
C2_4 C1_4 C6_4 C5_4 -0.5(10)
P1 C1_4 C6_4 C5_4 179.7(5)
C1_4 P1 C1_5 C2_5 109.8(6)
C1_6 P1 C1_5 C2_5 -2.2(7)
Au1 P1 C1_5 C2_5 -126.6(6)
C1_4 P1 C1_5 C6_5 -72.4(6)
C1_6 P1 C1_5 C6_5 175.7(6)
Au1 P1 C1_5 C6_5 51.2(6)
C6_5 C1_5 C2_5 C3_5 1.4(11)
P1 C1_5 C2_5 C3_5 179.2(6)
C1_5 C2_5 C3_5 C4_5 0.0(11)
C2_5 C3_5 C4_5 C5_5 -0.5(11)
C3_5 C4_5 C5_5 C6_5 -0.3(12)
C4_5 C5_5 C6_5 C1_5 1.7(12)
C2_5 C1_5 C6_5 C5_5 -2.3(11)
P1 C1_5 C6_5 C5_5 179.8(6)
C1_4 P1 C1_6 C2_6 141.8(6)
C1_5 P1 C1_6 C2_6 -106.8(6)
Au1 P1 C1_6 C2_6 15.8(7)
C1_4 P1 C1_6 C6_6 -39.7(7)
C1_5 P1 C1_6 C6_6 71.8(7)
Au1 P1 C1_6 C6_6 -165.7(5)
C6_6 C1_6 C2_6 C3_6 -0.5(12)
P1 C1_6 C2_6 C3_6 178.1(6)
C1_6 C2_6 C3_6 C4_6 -0.1(13)
C2_6 C3_6 C4_6 C5_6 0.4(13)
C3_6 C4_6 C5_6 C6_6 -0.1(13)
C4_6 C5_6 C6_6 C1_6 -0.5(12)
C2_6 C1_6 C6_6 C5_6 0.8(11)
P1 C1_6 C6_6 C5_6 -177.8(6)
C6_7 C1_7 C2_7 C3_7 1.2(17)
C1_7 C2_7 C3_7 C4_7 -1.6(16)
C2_7 C3_7 C4_7 C5_7 0.5(14)
C3_7 C4_7 C5_7 C6_7 1.0(15)
C4_7 C5_7 C6_7 C1_7 -1.5(16)
C2_7 C1_7 C6_7 C5_7 0.4(17)
